data_7110089
loop_
_publ_author_name
'R. Alan Aitken'
'Kati M. Aitken'
'Philip G. Carruthers'
'Marc-Alexandre Jean'
'Alexandra M. Z. Slawin'

_publ_section_title
;
 1,4-Oxazine
;
_journal_name_full Chem.Commun.
_journal_page_first 11367
_journal_paper_doi 10.1039/c3cc47801g
_journal_volume 49
_journal_year 2013
_chemical_formula_moiety 'C9 H13 N O3'
_chemical_formula_sum 'C9 H13 N O3'
_chemical_formula_weight 183.21
_space_group_IT_number 14
_symmetry_cell_setting monoclinic
_symmetry_Int_Tables_number 14
_symmetry_space_group_name_Hall '-P 2ybc'
_symmetry_space_group_name_H-M 'P 1 21/c 1'
_atom_sites_solution_hydrogens geom
_atom_sites_solution_primary direct
_atom_sites_solution_secondary difmap
_cell_angle_alpha 90.0000
_cell_angle_beta 96.844(10)
_cell_angle_gamma 90.0000
_cell_formula_units_Z 4
_cell_length_a 10.280(4)
_cell_length_b 7.879(3)
_cell_length_c 11.691(5)
_cell_measurement_reflns_used 2946
_cell_measurement_temperature 93
_cell_measurement_theta_max 25.35
_cell_measurement_theta_min 1.75
_cell_volume 940.2(7)
_computing_cell_refinement 'CrystalClear-SM Expert 2.0 rc13'
_computing_data_collection 'CrystalClear-SM Expert 2.0 rc13 (Rigaku, 2009)'
_computing_data_reduction 'CrystalClear-SM Expert 2.0 rc13'
_computing_molecular_graphics 'CrystalStructure 4.0'
_computing_publication_material 'CrystalStructure 4.0 (Rigaku, 2010)'
_computing_structure_refinement 'SHELXL97 (Sheldrick, 2008)'
_computing_structure_solution 'SIR2004 (Burla, et al., 2005)'
_diffrn_ambient_temperature 93
_diffrn_detector_area_resol_mean 14.629
_diffrn_measured_fraction_theta_full 0.996
_diffrn_measured_fraction_theta_max 0.997
_diffrn_measurement_device_type 'Rigaku Mercury70'
_diffrn_measurement_method \w
_diffrn_radiation_type 'Mo K\a'
_diffrn_radiation_wavelength 0.71075
_diffrn_reflns_av_R_equivalents 0.0661
_diffrn_reflns_Laue_measured_fraction_full 0.996
_diffrn_reflns_Laue_measured_fraction_max 0.997
_diffrn_reflns_limit_h_max 12
_diffrn_reflns_limit_h_min -12
_diffrn_reflns_limit_k_max 8
_diffrn_reflns_limit_k_min -9
_diffrn_reflns_limit_l_max 13
_diffrn_reflns_limit_l_min -14
_diffrn_reflns_number 5782
_diffrn_reflns_point_group_measured_fraction_full 0.996
_diffrn_reflns_point_group_measured_fraction_max 0.997
_diffrn_reflns_theta_full 25.000
_diffrn_reflns_theta_max 25.331
_diffrn_reflns_theta_min 1.995
_diffrn_standards_number 0
_exptl_absorpt_coefficient_mu 0.097
_exptl_absorpt_correction_T_max 0.990
_exptl_absorpt_correction_T_min 0.573
_exptl_absorpt_correction_type multi-scan
_exptl_absorpt_process_details 'REQAB (Rigaku, 1998)'
_exptl_crystal_colour colorless
_exptl_crystal_density_diffrn 1.294
_exptl_crystal_density_method 'not measured'
_exptl_crystal_description prism
_exptl_crystal_F_000 392.00
_exptl_crystal_size_max 0.150
_exptl_crystal_size_mid 0.100
_exptl_crystal_size_min 0.100
_refine_diff_density_max 0.220
_refine_diff_density_min -0.280
_refine_ls_extinction_method none
_refine_ls_goodness_of_fit_ref 1.030
_refine_ls_hydrogen_treatment constr
_refine_ls_number_parameters 118
_refine_ls_number_reflns 1714
_refine_ls_number_restraints 0
_refine_ls_R_factor_gt 0.0519
_refine_ls_shift/su_max 0.000
_refine_ls_structure_factor_coef Fsqd
_refine_ls_weighting_details 'w = 1/[\s^2^(Fo^2^)+(0.0824P)^2^+0.0090P] where P=(Fo^2^+2Fc^2^)/3'
_refine_ls_weighting_scheme calc
_refine_ls_wR_factor_ref 0.1483
_reflns_number_gt 1339
_reflns_number_total 1714
_reflns_threshold_expression F^2^>2.0\s(F^2^)
_cod_data_source_file c3cc47801g.txt
_cod_data_source_block 6
_cod_database_code 7110089

loop_
_symmetry_equiv_pos_site_id
_symmetry_equiv_pos_as_xyz
1 +X,+Y,+Z
2 -X,1/2+Y,1/2-Z
3 -X,-Y,-Z
4 +X,1/2-Y,1/2+Z

loop_
_atom_site_label
_atom_site_type_symbol
_atom_site_fract_x
_atom_site_fract_y
_atom_site_fract_z
_atom_site_U_iso_or_equiv
_atom_site_adp_type
_atom_site_occupancy
_atom_site_symmetry_multiplicity
_atom_site_calc_flag
_atom_site_refinement_flags
O1 O 0.61862(12) -0.33905(17) 0.64700(12) 0.0387(5) Uani 1.0 4 d .
O7 O 0.92449(11) 0.08905(14) 0.82328(11) 0.0290(4) Uani 1.0 4 d .
O8 O 0.74219(10) 0.11429(14) 0.91659(10) 0.0246(4) Uani 1.0 4 d .
N4 N 0.75636(12) -0.09901(16) 0.79433(12) 0.0230(4) Uani 1.0 4 d .
C2 C 0.75109(17) -0.3071(3) 0.64698(17) 0.0292(5) Uani 1.0 4 d .
C3 C 0.81774(17) -0.1963(2) 0.71451(16) 0.0252(5) Uani 1.0 4 d .
C5 C 0.62762(16) -0.1518(2) 0.80860(16) 0.0249(5) Uani 1.0 4 d .
C6 C 0.56676(17) -0.2640(3) 0.73860(18) 0.0308(5) Uani 1.0 4 d .
C7 C 0.81727(16) 0.0420(2) 0.84423(15) 0.0224(5) Uani 1.0 4 d .
C9 C 0.78270(17) 0.2772(2) 0.97545(16) 0.0253(5) Uani 1.0 4 d .
C10 C 0.78426(19) 0.4158(2) 0.88554(17) 0.0320(5) Uani 1.0 4 d .
C11 C 0.91383(18) 0.2579(3) 1.04862(17) 0.0337(5) Uani 1.0 4 d .
C12 C 0.67367(19) 0.3042(3) 1.04927(18) 0.0340(5) Uani 1.0 4 d .
H2 H 0.7967 -0.3693 0.5947 0.0350 Uiso 1.0 4 calc R
H3 H 0.9086 -0.1814 0.7096 0.0302 Uiso 1.0 4 calc R
H5 H 0.5850 -0.1056 0.8693 0.0299 Uiso 1.0 4 calc R
H6 H 0.4807 -0.2961 0.7517 0.0369 Uiso 1.0 4 calc R
H10A H 0.6963 0.4289 0.8440 0.0384 Uiso 1.0 4 calc R
H10B H 0.8458 0.3851 0.8311 0.0384 Uiso 1.0 4 calc R
H10C H 0.8117 0.5231 0.9235 0.0384 Uiso 1.0 4 calc R
H11A H 0.9319 0.3596 1.0961 0.0404 Uiso 1.0 4 calc R
H11B H 0.9829 0.2434 0.9985 0.0404 Uiso 1.0 4 calc R
H11C H 0.9115 0.1583 1.0985 0.0404 Uiso 1.0 4 calc R
H12A H 0.6897 0.4090 1.0938 0.0407 Uiso 1.0 4 calc R
H12B H 0.6705 0.2080 1.1020 0.0407 Uiso 1.0 4 calc R
H12C H 0.5899 0.3131 0.9999 0.0407 Uiso 1.0 4 calc R

loop_
_atom_site_aniso_label
_atom_site_aniso_U_11
_atom_site_aniso_U_22
_atom_site_aniso_U_33
_atom_site_aniso_U_12
_atom_site_aniso_U_13
_atom_site_aniso_U_23
O1 0.0310(8) 0.0449(9) 0.0401(10) -0.0034(7) 0.0045(7) -0.0178(7)
O7 0.0237(8) 0.0315(7) 0.0328(9) -0.0047(6) 0.0080(6) -0.0012(6)
O8 0.0255(7) 0.0234(7) 0.0255(8) -0.0032(5) 0.0060(6) -0.0052(5)
N4 0.0192(8) 0.0238(8) 0.0266(10) -0.0002(6) 0.0050(7) -0.0015(7)
C2 0.0301(11) 0.0308(10) 0.0276(12) 0.0031(9) 0.0078(9) -0.0009(8)
C3 0.0239(10) 0.0261(9) 0.0268(11) 0.0023(8) 0.0081(8) 0.0009(8)
C5 0.0223(10) 0.0224(9) 0.0308(11) 0.0016(8) 0.0063(8) 0.0007(8)
C6 0.0232(10) 0.0300(10) 0.0397(12) 0.0012(8) 0.0063(9) -0.0043(9)
C7 0.0237(10) 0.0231(9) 0.0201(10) 0.0009(7) 0.0018(8) 0.0030(7)
C9 0.0283(10) 0.0206(9) 0.0271(11) -0.0030(8) 0.0033(9) -0.0039(8)
C10 0.0361(11) 0.0257(10) 0.0336(12) -0.0022(9) 0.0016(9) 0.0026(8)
C11 0.0348(12) 0.0365(11) 0.0286(12) -0.0029(9) -0.0010(9) -0.0031(9)
C12 0.0383(12) 0.0319(10) 0.0325(12) -0.0026(9) 0.0077(10) -0.0080(9)

loop_
_atom_type_symbol
_atom_type_description
_atom_type_scat_dispersion_real
_atom_type_scat_dispersion_imag
_atom_type_scat_source
C C 0.0033 0.0016
;
International Tables for Crystallography
(1992, Vol. C, Tables 4.2.6.8 and 6.1.1.4)
;
H H 0.0000 0.0000
;
International Tables for Crystallography
(1992, Vol. C, Table 6.1.1.4)
;
N N 0.0061 0.0033
;
International Tables for Crystallography
(1992, Vol. C, Tables 4.2.6.8 and 6.1.1.4)
;
O O 0.0106 0.0060
;
International Tables for Crystallography
(1992, Vol. C, Tables 4.2.6.8 and 6.1.1.4)
;

loop_
_geom_angle_atom_site_label_1
_geom_angle_atom_site_label_2
_geom_angle_atom_site_label_3
_geom_angle
_geom_angle_publ_flag
C2 O1 C6 113.06(14) yes
C7 O8 C9 120.49(13) yes
C3 N4 C5 114.55(14) yes
C3 N4 C7 120.22(14) yes
C5 N4 C7 125.02(15) yes
O1 C2 C3 124.28(18) yes
N4 C3 C2 121.02(17) yes
N4 C5 C6 120.50(17) yes
O1 C6 C5 124.85(17) yes
O7 C7 O8 127.06(15) yes
O7 C7 N4 122.74(16) yes
O8 C7 N4 110.20(14) yes
O8 C9 C10 108.98(15) yes
O8 C9 C11 110.77(14) yes
O8 C9 C12 101.51(14) yes
C10 C9 C11 112.40(15) yes
C10 C9 C12 111.39(15) yes
C11 C9 C12 111.26(16) yes
O1 C2 H2 117.858 no
C3 C2 H2 117.861 no
N4 C3 H3 119.489 no
C2 C3 H3 119.490 no
N4 C5 H5 119.748 no
C6 C5 H5 119.753 no
O1 C6 H6 117.579 no
C5 C6 H6 117.568 no
C9 C10 H10A 109.477 no
C9 C10 H10B 109.471 no
C9 C10 H10C 109.471 no
H10A C10 H10B 109.472 no
H10A C10 H10C 109.470 no
H10B C10 H10C 109.467 no
C9 C11 H11A 109.473 no
C9 C11 H11B 109.471 no
C9 C11 H11C 109.474 no
H11A C11 H11B 109.468 no
H11A C11 H11C 109.470 no
H11B C11 H11C 109.471 no
C9 C12 H12A 109.474 no
C9 C12 H12B 109.471 no
C9 C12 H12C 109.474 no
H12A C12 H12B 109.471 no
H12A C12 H12C 109.469 no
H12B C12 H12C 109.468 no

loop_
_geom_bond_atom_site_label_1
_geom_bond_atom_site_label_2
_geom_bond_distance
_geom_bond_publ_flag
O1 C2 1.385(3) yes
O1 C6 1.385(3) yes
O7 C7 1.215(2) yes
O8 C7 1.339(3) yes
O8 C9 1.492(2) yes
N4 C3 1.413(3) yes
N4 C5 1.416(3) yes
N4 C7 1.371(2) yes
C2 C3 1.314(3) yes
C5 C6 1.312(3) yes
C9 C10 1.517(3) yes
C9 C11 1.516(3) yes
C9 C12 1.509(3) yes
C2 H2 0.950 no
C3 H3 0.950 no
C5 H5 0.950 no
C6 H6 0.950 no
C10 H10A 0.980 no
C10 H10B 0.980 no
C10 H10C 0.980 no
C11 H11A 0.980 no
C11 H11B 0.980 no
C11 H11C 0.980 no
C12 H12A 0.980 no
C12 H12B 0.980 no
C12 H12C 0.980 no

loop_
_geom_contact_atom_site_label_1
_geom_contact_atom_site_label_2
_geom_contact_distance
_geom_contact_publ_flag
_geom_contact_site_symmetry_2
O1 N4 2.823(2) no .
O7 C3 2.747(3) no .
O7 C5 3.580(3) no .
O7 C9 2.847(3) no .
O7 C10 3.080(3) no .
O7 C11 2.965(3) no .
O8 C3 3.551(3) no .
O8 C5 2.650(2) no .
C2 C5 2.692(3) no .
C3 C6 2.682(3) no .
C7 C10 3.011(3) no .
C7 C11 3.004(3) no .
O7 C2 3.411(3) no 2_756
O7 C3 3.218(3) no 2_756
O7 C11 3.448(3) no 3_757
O7 C11 3.420(3) no 4_554
O8 C6 3.595(3) no 2_656
C2 O7 3.411(3) no 2_746
C2 C10 3.526(3) no 1_545
C3 O7 3.218(3) no 2_746
C6 O8 3.595(3) no 2_646
C10 C2 3.526(3) no 1_565
C11 O7 3.448(3) no 3_757
C11 O7 3.420(3) no 4_555
O1 H3 3.2320 no .
O1 H5 3.2360 no .
O7 H3 2.5061 no .
O7 H10A 3.5872 no .
O7 H10B 2.4744 no .
O7 H11B 2.3961 no .
O7 H11C 3.2826 no .
O8 H5 2.3888 no .
O8 H10A 2.6441 no .
O8 H10B 2.6349 no .
O8 H10C 3.2982 no .
O8 H11A 3.3119 no .
O8 H11B 2.7404 no .
O8 H11C 2.6063 no .
O8 H12A 3.2006 no .
O8 H12B 2.4836 no .
O8 H12C 2.4930 no .
N4 H2 3.2226 no .
N4 H6 3.2176 no .
C2 H6 3.1692 no .
C3 H5 3.2468 no .
C5 H3 3.2456 no .
C6 H2 3.1710 no .
C7 H3 2.6091 no .
C7 H5 2.7031 no .
C7 H10A 3.2923 no .
C7 H10B 2.7261 no .
C7 H11B 2.8173 no .
C7 H11C 3.1517 no .
C10 H11A 2.7695 no .
C10 H11B 2.6680 no .
C10 H11C 3.3545 no .
C10 H12A 2.7279 no .
C10 H12B 3.3405 no .
C10 H12C 2.6590 no .
C11 H10A 3.3563 no .
C11 H10B 2.7456 no .
C11 H10C 2.6909 no .
C11 H12A 2.7008 no .
C11 H12B 2.6780 no .
C11 H12C 3.3387 no .
C12 H10A 2.6289 no .
C12 H10B 3.3349 no .
C12 H10C 2.7656 no .
C12 H11A 2.6812 no .
C12 H11B 3.3374 no .
C12 H11C 2.7009 no .
H2 H3 2.2252 no .
H5 H6 2.2227 no .
H10A H11B 3.5797 no .
H10A H12A 2.9339 no .
H10A H12B 3.5197 no .
H10A H12C 2.4133 no .
H10B H11A 3.1261 no .
H10B H11B 2.5312 no .
H10B H11C 3.5951 no .
H10B H12C 3.5178 no .
H10C H11A 2.5816 no .
H10C H11B 2.8906 no .
H10C H12A 2.6349 no .
H10C H12C 3.0364 no .
H11A H12A 2.5164 no .
H11A H12B 2.9483 no .
H11A H12C 3.5793 no .
H11B H12A 3.5821 no .
H11B H12B 3.5751 no .
H11C H12A 3.0121 no .
H11C H12B 2.5130 no .
H11C H12C 3.5826 no .
O1 H5 2.9556 no 2_646
O1 H5 3.2527 no 4_544
O1 H10A 2.9744 no 1_545
O1 H12A 3.5369 no 4_554
O1 H12B 3.0132 no 4_544
O1 H12C 2.8470 no 2_646
O7 H2 2.9299 no 2_756
O7 H3 2.5537 no 2_756
O7 H10B 3.5254 no 2_746
O7 H11A 2.6961 no 4_554
O7 H11B 3.4110 no 3_757
O7 H11C 2.6664 no 3_757
O7 H11C 3.2862 no 4_554
O7 H12A 3.3879 no 4_554
O8 H2 2.8459 no 4_545
O8 H6 2.9234 no 2_656
N4 H2 3.4957 no 4_545
N4 H6 3.4077 no 2_656
N4 H10C 3.3565 no 1_545
N4 H11B 3.5772 no 3_757
N4 H11C 3.5249 no 3_757
N4 H12A 2.7968 no 4_554
C2 H5 3.5502 no 4_544
C2 H10A 3.2034 no 1_545
C2 H10B 3.3111 no 1_545
C2 H10C 3.4856 no 1_545
C2 H10C 3.5513 no 4_554
C2 H11B 3.4109 no 2_746
C2 H11C 3.3051 no 4_544
C2 H12A 3.2445 no 4_554
C2 H12B 3.2923 no 4_544
C3 H10B 3.5671 no 1_545
C3 H10C 3.3012 no 1_545
C3 H11A 3.4386 no 3_757
C3 H11A 3.2735 no 4_554
C3 H11B 3.4412 no 2_746
C3 H11C 3.3410 no 3_757
C3 H12A 2.8988 no 4_554
C5 H2 3.5851 no 4_545
C5 H6 3.0669 no 2_656
C5 H10A 3.3934 no 1_545
C5 H10C 3.3678 no 1_545
C5 H12A 3.2794 no 4_554
C5 H12B 3.3830 no 3_657
C5 H12C 3.5807 no 3_657
C6 H5 3.2870 no 2_646
C6 H10A 2.9591 no 1_545
C6 H10A 3.1510 no 2_646
C6 H10C 3.5399 no 1_545
C6 H12A 3.5770 no 4_554
C6 H12B 3.2711 no 3_657
C6 H12C 3.1094 no 2_646
C7 H2 3.2587 no 4_545
C7 H6 3.3838 no 2_656
C7 H11A 3.3490 no 4_554
C7 H11B 3.4285 no 3_757
C7 H11C 3.2043 no 3_757
C7 H12A 3.0860 no 4_554
C9 H2 3.4996 no 4_545
C10 H3 3.5537 no 2_756
C10 H6 3.4266 no 2_656
C10 H11A 3.3975 no 3_767
C10 H12B 3.5189 no 4_554
C11 H2 3.3571 no 4_545
C11 H3 3.2335 no 3_757
C11 H10C 3.2900 no 3_767
C12 H5 3.3207 no 3_657
C12 H6 2.9691 no 3_657
H2 O7 2.9299 no 2_746
H2 O8 2.8459 no 4_544
H2 N4 3.4957 no 4_544
H2 C5 3.5851 no 4_544
H2 C7 3.2587 no 4_544
H2 C9 3.4996 no 4_544
H2 C11 3.3571 no 4_544
H2 H5 3.2175 no 4_544
H2 H10A 3.5788 no 1_545
H2 H10B 3.3620 no 1_545
H2 H10C 3.3980 no 4_554
H2 H11B 2.7737 no 2_746
H2 H11C 2.5629 no 4_544
H2 H12B 2.9732 no 4_544
H3 O7 2.5537 no 2_746
H3 C10 3.5537 no 2_746
H3 C11 3.2335 no 3_757
H3 H10B 2.6756 no 2_746
H3 H10C 3.5977 no 4_554
H3 H11A 2.9886 no 3_757
H3 H11A 2.8843 no 4_554
H3 H11B 2.8567 no 2_746
H3 H11B 3.4960 no 3_757
H3 H11C 2.7375 no 3_757
H3 H12A 3.2823 no 4_554
H5 O1 2.9556 no 2_656
H5 O1 3.2527 no 4_545
H5 C2 3.5502 no 4_545
H5 C6 3.2870 no 2_656
H5 C12 3.3207 no 3_657
H5 H2 3.2175 no 4_545
H5 H6 2.8601 no 2_656
H5 H10A 3.5965 no 2_646
H5 H12B 2.8059 no 3_657
H5 H12C 2.9829 no 3_657
H6 O8 2.9234 no 2_646
H6 N4 3.4077 no 2_646
H6 C5 3.0669 no 2_646
H6 C7 3.3838 no 2_646
H6 C10 3.4266 no 2_646
H6 C12 2.9691 no 3_657
H6 H5 2.8601 no 2_646
H6 H10A 3.1936 no 1_545
H6 H10A 2.6867 no 2_646
H6 H12A 2.8062 no 3_657
H6 H12B 2.5409 no 3_657
H6 H12C 3.0682 no 2_646
H6 H12C 3.0788 no 3_657
H10A O1 2.9744 no 1_565
H10A C2 3.2034 no 1_565
H10A C5 3.3934 no 1_565
H10A C6 2.9591 no 1_565
H10A C6 3.1510 no 2_656
H10A H2 3.5788 no 1_565
H10A H5 3.5965 no 2_656
H10A H6 3.1936 no 1_565
H10A H6 2.6867 no 2_656
H10A H12B 3.0096 no 4_554
H10B O7 3.5254 no 2_756
H10B C2 3.3111 no 1_565
H10B C3 3.5671 no 1_565
H10B H2 3.3620 no 1_565
H10B H3 2.6756 no 2_756
H10B H11A 3.0867 no 3_767
H10B H11A 3.5531 no 4_554
H10B H11C 2.8985 no 4_554
H10B H12B 3.1317 no 4_554
H10C N4 3.3565 no 1_565
H10C C2 3.4856 no 1_565
H10C C2 3.5513 no 4_555
H10C C3 3.3012 no 1_565
H10C C5 3.3678 no 1_565
H10C C6 3.5399 no 1_565
H10C C11 3.2900 no 3_767
H10C H2 3.3980 no 4_555
H10C H3 3.5977 no 4_555
H10C H11A 2.8282 no 3_767
H10C H11B 2.8665 no 3_767
H11A O7 2.6961 no 4_555
H11A C3 3.4386 no 3_757
H11A C3 3.2735 no 4_555
H11A C7 3.3490 no 4_555
H11A C10 3.3975 no 3_767
H11A H3 2.9886 no 3_757
H11A H3 2.8843 no 4_555
H11A H10B 3.0867 no 3_767
H11A H10B 3.5531 no 4_555
H11A H10C 2.8282 no 3_767
H11A H11A 3.5582 no 3_767
H11A H11B 3.4654 no 3_767
H11B O7 3.4110 no 3_757
H11B N4 3.5772 no 3_757
H11B C2 3.4109 no 2_756
H11B C3 3.4412 no 2_756
H11B C7 3.4285 no 3_757
H11B H2 2.7737 no 2_756
H11B H3 2.8567 no 2_756
H11B H3 3.4960 no 3_757
H11B H10C 2.8665 no 3_767
H11B H11A 3.4654 no 3_767
H11B H11C 3.5743 no 3_757
H11C O7 2.6664 no 3_757
H11C O7 3.2862 no 4_555
H11C N4 3.5249 no 3_757
H11C C2 3.3051 no 4_545
H11C C3 3.3410 no 3_757
H11C C7 3.2043 no 3_757
H11C H2 2.5629 no 4_545
H11C H3 2.7375 no 3_757
H11C H10B 2.8985 no 4_555
H11C H11B 3.5743 no 3_757
H12A O1 3.5369 no 4_555
H12A O7 3.3879 no 4_555
H12A N4 2.7968 no 4_555
H12A C2 3.2445 no 4_555
H12A C3 2.8988 no 4_555
H12A C5 3.2794 no 4_555
H12A C6 3.5770 no 4_555
H12A C7 3.0860 no 4_555
H12A H3 3.2823 no 4_555
H12A H6 2.8062 no 3_657
H12B O1 3.0132 no 4_545
H12B C2 3.2923 no 4_545
H12B C5 3.3830 no 3_657
H12B C6 3.2711 no 3_657
H12B C10 3.5189 no 4_555
H12B H2 2.9732 no 4_545
H12B H5 2.8059 no 3_657
H12B H6 2.5409 no 3_657
H12B H10A 3.0096 no 4_555
H12B H10B 3.1317 no 4_555
H12C O1 2.8470 no 2_656
H12C C5 3.5807 no 3_657
H12C C6 3.1094 no 2_656
H12C H5 2.9829 no 3_657
H12C H6 3.0682 no 2_656
H12C H6 3.0788 no 3_657
H12C H12C 3.4780 no 3_667

loop_
_geom_torsion_atom_site_label_1
_geom_torsion_atom_site_label_2
_geom_torsion_atom_site_label_3
_geom_torsion_atom_site_label_4
_geom_torsion
_geom_torsion_publ_flag
C2 O1 C6 C5 10.6(3) no
C6 O1 C2 C3 -10.3(3) no
C7 O8 C9 C10 64.49(17) no
C7 O8 C9 C11 -59.67(18) no
C7 O8 C9 C12 -177.89(12) no
C9 O8 C7 O7 4.7(3) no
C9 O8 C7 N4 -175.64(12) no
C3 N4 C5 C6 -10.3(2) no
C5 N4 C3 C2 10.5(3) no
C3 N4 C7 O7 -0.2(3) no
C3 N4 C7 O8 -179.96(13) no
C7 N4 C3 C2 -164.57(14) no
C5 N4 C7 O7 -174.76(14) no
C5 N4 C7 O8 5.5(2) no
C7 N4 C5 C6 164.52(14) no
O1 C2 C3 N4 -0.1(3) no
N4 C5 C6 O1 -0.4(3) no
